data_7235239
loop_
_publ_author_name
'Gazzotti, Stefano'
'Manenti, Marco'
'Lo Presti, Leonardo'
'Silvani, Alessandra'

_publ_section_title
;
 Allylation of isatin-derived N-Boc-hydrazones followed by Pd-catalyzed
 carboamination reaction: an entry to 3-spiro-pyrazolidyl-oxindoles
;
_journal_issue 65
_journal_name_full 'RSC Advances'
_journal_page_first 37788
_journal_paper_doi 10.1039/C9RA07712J
_journal_volume 9
_journal_year 2019
_chemical_formula_moiety 'C30 H33 N3 O3'
_chemical_formula_sum 'C30 H33 N3 O3'
_chemical_formula_weight 483.59
_space_group_crystal_system monoclinic
_space_group_IT_number 14
_space_group_name_Hall '-P 2ybc'
_space_group_name_H-M_alt 'P 1 21/c 1'
_atom_sites_solution_hydrogens mixed
_atom_sites_solution_primary direct
_atom_sites_solution_secondary difmap
_audit_conform_dict_location ftp://ftp.iucr.org/pub/cif_core.dic
_audit_conform_dict_name cif_core.dic
_audit_conform_dict_version 2.4.5
_audit_creation_date 2019-06-28
_audit_creation_method SHELXL-2014/4
_audit_update_record
;
2019-07-05 deposited with the CCDC.	2019-11-11 downloaded from the CCDC.
;
_cell_angle_alpha 90
_cell_angle_beta 103.6630(10)
_cell_angle_gamma 90
_cell_formula_units_Z 4
_cell_length_a 10.6314(2)
_cell_length_b 24.1537(4)
_cell_length_c 10.5798(2)
_cell_measurement_reflns_used 4872
_cell_measurement_temperature 293(2)
_cell_measurement_theta_max 20.09
_cell_measurement_theta_min 2.58
_cell_volume 2639.88(8)
_computing_cell_refinement 'SAINT+ (Bruker AXS, Madison (USA) 1994-1996)'
_computing_data_collection 'SAINT+ (Bruker AXS, Madison (USA) 1994-1996)'
_computing_data_reduction 'SAINT+ (Bruker AXS, Madison (USA) 1994-1996)'
_computing_molecular_graphics 'DIAMOND v3.2k (Brandenburg,Bonn,DE, 1997-2014)'
_computing_structure_refinement 'SHELXL-2014/4 (Sheldrick, 2014)'
_computing_structure_solution 'SHELXS-2013/1 (Sheldrick, 2015)'
_diffrn_ambient_temperature 293(2)
_diffrn_measured_fraction_theta_full 1.000
_diffrn_measured_fraction_theta_max 0.999
_diffrn_measurement_device_type 'Bruker AXS Smart Apex II'
_diffrn_measurement_method \w-scan
_diffrn_radiation_type MoK\a
_diffrn_radiation_wavelength 0.71073
_diffrn_reflns_av_R_equivalents 0.0245
_diffrn_reflns_av_unetI/netI 0.0169
_diffrn_reflns_Laue_measured_fraction_full 1.000
_diffrn_reflns_Laue_measured_fraction_max 0.999
_diffrn_reflns_limit_h_max 13
_diffrn_reflns_limit_h_min -13
_diffrn_reflns_limit_k_max 31
_diffrn_reflns_limit_k_min -31
_diffrn_reflns_limit_l_max 13
_diffrn_reflns_limit_l_min -13
_diffrn_reflns_number 39704
_diffrn_reflns_point_group_measured_fraction_full 1.000
_diffrn_reflns_point_group_measured_fraction_max 0.999
_diffrn_reflns_theta_full 25.242
_diffrn_reflns_theta_max 27.501
_diffrn_reflns_theta_min 1.686
_diffrn_source 'Sealed X-ray tube'
_exptl_absorpt_coefficient_mu 0.079
_exptl_absorpt_correction_T_max 1.0000
_exptl_absorpt_correction_T_min 0.9607
_exptl_absorpt_correction_type empirical
_exptl_absorpt_process_details 'Sadabs (Bruker, 2008/1)'
_exptl_crystal_colour colourless
_exptl_crystal_density_diffrn 1.217
_exptl_crystal_description prism
_exptl_crystal_F_000 1032
_exptl_crystal_recrystallization_method 'Re-crystallisation from solvent: Methanol'
_exptl_crystal_size_max 0.325
_exptl_crystal_size_mid 0.150
_exptl_crystal_size_min 0.100
_refine_diff_density_max 0.569
_refine_diff_density_min -0.242
_refine_diff_density_rms 0.039
_refine_ls_extinction_method none
_refine_ls_goodness_of_fit_ref 1.073
_refine_ls_hydrogen_treatment mixed
_refine_ls_matrix_type full
_refine_ls_number_parameters 374
_refine_ls_number_reflns 6051
_refine_ls_number_restraints 0
_refine_ls_restrained_S_all 1.073
_refine_ls_R_factor_all 0.0838
_refine_ls_R_factor_gt 0.0591
_refine_ls_shift/su_max 0.000
_refine_ls_shift/su_mean 0.000
_refine_ls_structure_factor_coef Fsqd
_refine_ls_weighting_details 'w=1/[\s^2^(Fo^2^)+(0.1083P)^2^+0.4346P] where P=(Fo^2^+2Fc^2^)/3'
_refine_ls_weighting_scheme calc
_refine_ls_wR_factor_gt 0.1819
_refine_ls_wR_factor_ref 0.2029
_reflns_Friedel_coverage 0.000
_reflns_number_gt 4090
_reflns_number_total 6051
_reflns_threshold_expression 'I > 2\s(I)'
_cod_data_source_file c9ra07712j2.cif
_cod_data_source_block pd31b
_cod_original_sg_symbol_H-M 'P 21/c'
_cod_database_code 7235239
_shelx_space_group_comment
;
The symmetry employed for this shelxl refinement is uniquely defined
by the following loop, which should always be used as a source of
symmetry information in preference to the above space-group names.
They are only intended as comments.
;
_shelxl_version_number 2014/4

loop_
_space_group_symop_operation_xyz
'x, y, z'
'-x, y+1/2, -z+1/2'
'-x, -y, -z'
'x, -y-1/2, z-1/2'

loop_
_atom_site_label
_atom_site_type_symbol
_atom_site_fract_x
_atom_site_fract_y
_atom_site_fract_z
_atom_site_U_iso_or_equiv
_atom_site_adp_type
_atom_site_occupancy
_atom_site_site_symmetry_order
_atom_site_calc_flag
_atom_site_refinement_flags_posn
_atom_site_refinement_flags_adp
O1 O 0.72105(14) 0.35910(7) 0.78622(19) 0.0842(5) Uani 1 1 d . .
O2 O 0.15847(15) 0.32105(7) 0.42417(15) 0.0705(4) Uani 1 1 d . .
O3 O 0.19121(12) 0.32003(6) 0.64397(13) 0.0605(4) Uani 1 1 d . .
N1 N 0.62754(16) 0.44186(7) 0.81710(17) 0.0626(4) Uani 1 1 d . .
N2 N 0.43950(16) 0.33638(7) 0.67701(16) 0.0538(4) Uani 1 1 d . .
N3 N 0.36029(15) 0.32241(6) 0.55275(16) 0.0542(4) Uani 1 1 d . .
C1 C 0.9806(3) 0.58106(13) 0.8055(4) 0.0964(9) Uani 1 1 d . .
H1 H 1.038(2) 0.6079(10) 0.7797(10) 0.116 Uiso 1 1 calc R U
C2 C 0.9302(3) 0.53909(17) 0.7251(3) 0.1169(13) Uani 1 1 d . .
H2 H 0.9534(10) 0.5353(2) 0.638(4) 0.140 Uiso 1 1 calc R U
C3 C 0.8471(3) 0.50110(15) 0.7606(3) 0.0978(10) Uani 1 1 d . .
H3 H 0.8090(13) 0.4702(11) 0.699(2) 0.117 Uiso 1 1 calc R U
C4 C 0.8160(2) 0.50512(9) 0.8788(2) 0.0638(5) Uani 1 1 d . .
C5 C 0.8677(2) 0.54783(11) 0.9601(3) 0.0823(7) Uani 1 1 d . .
H5 H 0.8464(7) 0.55188(16) 1.045(3) 0.099 Uiso 1 1 calc R U
C6 C 0.9506(3) 0.58538(12) 0.9212(4) 0.0963(10) Uani 1 1 d . .
H6 H 0.9836(14) 0.6122(11) 0.973(2) 0.116 Uiso 1 1 calc R U
C7 C 0.7300(3) 0.46306(13) 0.9227(2) 0.0737(6) Uani 1 1 d . .
C8 C 0.63339(19) 0.39253(9) 0.7574(2) 0.0618(5) Uani 1 1 d . .
C9 C 0.51020(18) 0.38607(7) 0.6490(2) 0.0533(4) Uani 1 1 d . .
C10 C 0.43816(18) 0.43875(8) 0.65994(18) 0.0515(4) Uani 1 1 d . .
C11 C 0.51230(19) 0.47031(8) 0.76043(19) 0.0548(5) Uani 1 1 d . .
C12 C 0.4710(2) 0.52097(9) 0.7948(2) 0.0681(6) Uani 1 1 d . .
H12 H 0.5225(15) 0.5421(6) 0.863(2) 0.082 Uiso 1 1 calc R U
C13 C 0.3522(3) 0.53994(10) 0.7259(3) 0.0740(6) Uani 1 1 d . .
H13 H 0.3206(10) 0.5749(11) 0.7481(7) 0.089 Uiso 1 1 calc R U
C14 C 0.2781(2) 0.50933(9) 0.6254(3) 0.0728(6) Uani 1 1 d . .
H14 H 0.195(2) 0.5235(4) 0.5783(14) 0.087 Uiso 1 1 calc R U
C15 C 0.3206(2) 0.45855(9) 0.5913(2) 0.0629(5) Uani 1 1 d . .
H15 H 0.2680(14) 0.4371(6) 0.5195(19) 0.075 Uiso 1 1 calc R U
C16 C 0.5376(2) 0.37379(10) 0.5164(2) 0.0662(6) Uani 1 1 d . .
C17 C 0.4193(2) 0.33983(8) 0.4451(2) 0.0552(5) Uani 1 1 d . .
C18 C 0.4538(2) 0.28910(8) 0.3733(2) 0.0600(5) Uani 1 1 d . .
C19 C 0.5317(2) 0.30205(8) 0.2751(2) 0.0593(5) Uani 1 1 d . .
C20 C 0.6692(2) 0.29229(9) 0.3117(3) 0.0698(6) Uani 1 1 d . .
H20 H 0.7093(11) 0.2770(4) 0.399(2) 0.084 Uiso 1 1 calc R U
C21 C 0.7451(3) 0.30384(11) 0.2270(3) 0.0798(7) Uani 1 1 d . .
H21 H 0.845(3) 0.2971(2) 0.2545(9) 0.096 Uiso 1 1 calc R U
C22 C 0.6897(3) 0.32426(10) 0.1063(3) 0.0773(7) Uani 1 1 d . .
H22 H 0.7509(17) 0.3332(3) 0.0393(19) 0.093 Uiso 1 1 calc R U
C23 C 0.5613(3) 0.33367(10) 0.0678(3) 0.0779(7) Uani 1 1 d . .
H23 H 0.5264(12) 0.3476(5) -0.015(3) 0.093 Uiso 1 1 calc R U
C24 C 0.4779(2) 0.32243(9) 0.1535(2) 0.0686(6) Uani 1 1 d . .
C25 C 0.3388(3) 0.33097(13) 0.1084(3) 0.0946(9) Uani 1 1 d . .
H25A H 0.3192(5) 0.3458(3) 0.0189(18) 0.142 Uiso 1 1 calc R U
H25B H 0.2934(10) 0.2953(7) 0.1094(3) 0.142 Uiso 1 1 calc R U
H25C H 0.3095(7) 0.3576(5) 0.1664(12) 0.142 Uiso 1 1 calc R U
C26 C 0.22830(19) 0.32184(8) 0.5326(2) 0.0535(4) Uani 1 1 d . .
C27 C 0.05271(18) 0.31841(9) 0.6439(2) 0.0594(5) Uani 1 1 d . .
C28 C -0.0067(3) 0.26532(12) 0.5824(3) 0.0871(8) Uani 1 1 d . .
H28A H -0.0977(17) 0.26449(12) 0.5827(3) 0.131 Uiso 1 1 calc R U
H28B H 0.0027(3) 0.26325(13) 0.4937(17) 0.131 Uiso 1 1 calc R U
H28C H 0.0368(8) 0.2341(6) 0.6314(9) 0.131 Uiso 1 1 calc R U
C29 C 0.0573(3) 0.31912(15) 0.7877(2) 0.0934(9) Uani 1 1 d . .
H29A H -0.0331(18) 0.31813(15) 0.8006(4) 0.140 Uiso 1 1 calc R U
H29B H 0.1064(10) 0.2860(7) 0.8303(9) 0.140 Uiso 1 1 calc R U
H29C H 0.1017(9) 0.3537(7) 0.8275(9) 0.140 Uiso 1 1 calc R U
C30 C -0.0165(3) 0.36896(12) 0.5772(3) 0.0920(8) Uani 1 1 d . .
H30A H -0.1107(18) 0.36701(13) 0.5782(3) 0.138 Uiso 1 1 calc R U
H30B H 0.0229(8) 0.4032(7) 0.6243(9) 0.138 Uiso 1 1 calc R U
H30C H -0.0078(3) 0.37026(13) 0.4847(17) 0.138 Uiso 1 1 calc R U
H2N H 0.502(2) 0.3071(9) 0.697(2) 0.059(6) Uiso 1 1 d . .
H7A H 0.780(3) 0.4336(13) 0.958(3) 0.100(9) Uiso 1 1 d . .
H7B H 0.686(3) 0.4775(11) 0.993(3) 0.100(9) Uiso 1 1 d . .
H16A H 0.549(3) 0.4077(12) 0.471(3) 0.089(8) Uiso 1 1 d . .
H16B H 0.618(3) 0.3494(11) 0.530(2) 0.080(7) Uiso 1 1 d . .
H17 H 0.3585(18) 0.3615(8) 0.3846(18) 0.049(5) Uiso 1 1 d . .
H18A H 0.509(2) 0.2651(10) 0.439(2) 0.065(6) Uiso 1 1 d . .
H18B H 0.372(2) 0.2727(10) 0.331(2) 0.073(7) Uiso 1 1 d . .

loop_
_atom_site_aniso_label
_atom_site_aniso_U_11
_atom_site_aniso_U_22
_atom_site_aniso_U_33
_atom_site_aniso_U_23
_atom_site_aniso_U_13
_atom_site_aniso_U_12
O1 0.0516(9) 0.0790(11) 0.1213(14) 0.0070(9) 0.0189(9) 0.0080(8)
O2 0.0636(9) 0.0906(11) 0.0600(9) -0.0003(7) 0.0199(7) -0.0118(8)
O3 0.0430(7) 0.0834(10) 0.0597(8) -0.0011(7) 0.0212(6) -0.0092(6)
N1 0.0511(9) 0.0653(11) 0.0704(11) -0.0005(8) 0.0124(8) -0.0093(8)
N2 0.0454(8) 0.0507(9) 0.0676(10) 0.0035(7) 0.0182(7) -0.0040(7)
N3 0.0517(9) 0.0537(9) 0.0637(10) -0.0033(7) 0.0265(7) -0.0086(7)
C1 0.0697(16) 0.097(2) 0.113(2) 0.0307(18) 0.0042(16) -0.0249(15)
C2 0.104(2) 0.164(3) 0.0797(18) 0.0184(19) 0.0158(16) -0.060(2)
C3 0.0921(19) 0.128(2) 0.0714(16) -0.0043(15) 0.0156(14) -0.0519(18)
C4 0.0494(10) 0.0693(13) 0.0661(13) 0.0041(10) 0.0003(9) -0.0086(9)
C5 0.0639(14) 0.0780(16) 0.1034(19) -0.0181(14) 0.0165(13) -0.0043(12)
C6 0.0734(17) 0.0641(15) 0.145(3) -0.0152(16) 0.0134(17) -0.0128(12)
C7 0.0663(14) 0.0865(17) 0.0639(14) 0.0056(12) 0.0067(11) -0.0206(13)
C8 0.0467(10) 0.0597(12) 0.0828(14) 0.0039(10) 0.0231(10) -0.0059(9)
C9 0.0478(10) 0.0480(10) 0.0692(11) -0.0013(8) 0.0241(9) -0.0059(7)
C10 0.0517(10) 0.0498(10) 0.0567(10) 0.0012(8) 0.0205(8) -0.0042(8)
C11 0.0556(11) 0.0542(10) 0.0585(11) -0.0007(8) 0.0213(9) -0.0073(8)
C12 0.0799(15) 0.0591(12) 0.0698(13) -0.0114(10) 0.0269(11) -0.0097(11)
C13 0.0872(17) 0.0518(12) 0.0912(16) -0.0028(11) 0.0373(14) 0.0073(11)
C14 0.0658(13) 0.0589(12) 0.0944(17) 0.0067(11) 0.0200(12) 0.0073(10)
C15 0.0605(12) 0.0561(11) 0.0707(13) 0.0001(10) 0.0127(10) -0.0021(9)
C16 0.0666(13) 0.0610(13) 0.0822(15) -0.0134(11) 0.0402(11) -0.0173(10)
C17 0.0590(11) 0.0485(10) 0.0673(12) -0.0015(9) 0.0333(10) -0.0056(8)
C18 0.0674(13) 0.0494(11) 0.0718(13) -0.0034(10) 0.0333(11) -0.0049(10)
C19 0.0736(13) 0.0429(9) 0.0679(12) -0.0082(8) 0.0294(10) -0.0030(8)
C20 0.0768(15) 0.0632(13) 0.0781(14) -0.0092(11) 0.0358(12) 0.0029(11)
C21 0.0680(15) 0.0812(16) 0.0982(19) -0.0146(14) 0.0352(13) 0.0027(12)
C22 0.100(2) 0.0640(14) 0.0755(16) -0.0134(11) 0.0368(15) -0.0060(12)
C23 0.111(2) 0.0571(12) 0.0716(14) -0.0107(10) 0.0328(14) -0.0097(12)
C24 0.0761(14) 0.0548(12) 0.0727(14) -0.0133(10) 0.0131(11) -0.0020(10)
C25 0.0865(19) 0.0926(19) 0.0958(19) -0.0085(15) 0.0039(15) 0.0021(14)
C26 0.0527(10) 0.0526(10) 0.0602(12) -0.0034(8) 0.0233(9) -0.0080(8)
C27 0.0413(9) 0.0771(13) 0.0634(11) 0.0030(10) 0.0196(8) -0.0028(9)
C28 0.0680(15) 0.0946(19) 0.1053(19) -0.0084(15) 0.0337(14) -0.0269(13)
C29 0.0619(14) 0.158(3) 0.0692(15) -0.0025(15) 0.0328(12) -0.0049(15)
C30 0.0766(16) 0.0944(19) 0.113(2) 0.0149(16) 0.0378(15) 0.0182(14)

loop_
_atom_type_symbol
_atom_type_description
_atom_type_scat_dispersion_real
_atom_type_scat_dispersion_imag
_atom_type_scat_source
C C 0.0033 0.0016 'International Tables Vol C Tables 4.2.6.8 and 6.1.1.4'
H H 0.0000 0.0000 'International Tables Vol C Tables 4.2.6.8 and 6.1.1.4'
N N 0.0061 0.0033 'International Tables Vol C Tables 4.2.6.8 and 6.1.1.4'
O O 0.0106 0.0060 'International Tables Vol C Tables 4.2.6.8 and 6.1.1.4'

loop_
_geom_angle_atom_site_label_1
_geom_angle_atom_site_label_2
_geom_angle_atom_site_label_3
_geom_angle
C26 O3 C27 120.44(15)
C8 N1 C11 111.15(17)
C8 N1 C7 123.9(2)
C11 N1 C7 124.9(2)
N3 N2 C9 102.96(14)
N3 N2 H2N 104.7(12)
C9 N2 H2N 106.5(13)
C26 N3 N2 120.44(15)
C26 N3 C17 119.13(17)
N2 N3 C17 112.11(14)
C6 C1 C2 119.3(3)
C6 C1 H1 120.4
C2 C1 H1 120.4
C1 C2 C3 120.7(3)
C1 C2 H2 119.7
C3 C2 H2 119.7
C4 C3 C2 120.5(3)
C4 C3 H3 119.8
C2 C3 H3 119.8
C3 C4 C5 118.6(2)
C3 C4 C7 121.7(2)
C5 C4 C7 119.7(2)
C4 C5 C6 119.5(3)
C4 C5 H5 120.2
C6 C5 H5 120.2
C1 C6 C5 121.5(3)
C1 C6 H6 119.2
C5 C6 H6 119.2
N1 C7 C4 113.46(19)
N1 C7 H7A 107.2(19)
C4 C7 H7A 109(2)
N1 C7 H7B 106.6(16)
C4 C7 H7B 114.0(16)
H7A C7 H7B 107(2)
O1 C8 N1 125.6(2)
O1 C8 C9 126.1(2)
N1 C8 C9 108.24(17)
N2 C9 C10 112.22(14)
N2 C9 C16 104.01(15)
C10 C9 C16 116.49(18)
N2 C9 C8 108.48(16)
C10 C9 C8 102.54(16)
C16 C9 C8 113.11(16)
C15 C10 C11 119.57(18)
C15 C10 C9 132.04(18)
C11 C10 C9 108.39(17)
C12 C11 C10 122.0(2)
C12 C11 N1 128.3(2)
C10 C11 N1 109.67(17)
C11 C12 C13 117.7(2)
C11 C12 H12 121.2
C13 C12 H12 121.2
C14 C13 C12 121.0(2)
C14 C13 H13 119.5
C12 C13 H13 119.5
C13 C14 C15 120.9(2)
C13 C14 H14 119.5
C15 C14 H14 119.5
C10 C15 C14 118.9(2)
C10 C15 H15 120.6
C14 C15 H15 120.6
C9 C16 C17 104.02(15)
C9 C16 H16A 111.3(16)
C17 C16 H16A 113.0(16)
C9 C16 H16B 108.5(14)
C17 C16 H16B 108.8(14)
H16A C16 H16B 111(2)
N3 C17 C18 110.37(15)
N3 C17 C16 102.63(16)
C18 C17 C16 113.89(18)
N3 C17 H17 109.2(11)
C18 C17 H17 108.2(12)
C16 C17 H17 112.5(12)
C19 C18 C17 114.29(16)
C19 C18 H18A 106.0(13)
C17 C18 H18A 107.1(13)
C19 C18 H18B 110.3(14)
C17 C18 H18B 105.3(14)
H18A C18 H18B 114(2)
C24 C19 C20 118.9(2)
C24 C19 C18 123.2(2)
C20 C19 C18 118.0(2)
C21 C20 C19 120.6(2)
C21 C20 H20 119.7
C19 C20 H20 119.7
C22 C21 C20 119.7(3)
C22 C21 H21 120.2
C20 C21 H21 120.2
C23 C22 C21 121.7(3)
C23 C22 H22 119.1
C21 C22 H22 119.1
C22 C23 C24 120.6(3)
C22 C23 H23 119.7
C24 C23 H23 119.7
C19 C24 C23 118.6(2)
C19 C24 C25 121.6(2)
C23 C24 C25 119.8(2)
C24 C25 H25A 109.5
C24 C25 H25B 109.5
H25A C25 H25B 109.5
C24 C25 H25C 109.5
H25A C25 H25C 109.5
H25B C25 H25C 109.5
O2 C26 O3 126.58(18)
O2 C26 N3 121.60(18)
O3 C26 N3 111.77(17)
O3 C27 C29 101.82(16)
O3 C27 C28 109.86(18)
C29 C27 C28 110.8(2)
O3 C27 C30 110.81(18)
C29 C27 C30 110.9(2)
C28 C27 C30 112.2(2)
C27 C28 H28A 109.5
C27 C28 H28B 109.5
H28A C28 H28B 109.5
C27 C28 H28C 109.5
H28A C28 H28C 109.5
H28B C28 H28C 109.5
C27 C29 H29A 109.5
C27 C29 H29B 109.5
H29A C29 H29B 109.5
C27 C29 H29C 109.5
H29A C29 H29C 109.5
H29B C29 H29C 109.5
C27 C30 H30A 109.5
C27 C30 H30B 109.5
H30A C30 H30B 109.5
C27 C30 H30C 109.5
H30A C30 H30C 109.5
H30B C30 H30C 109.5

loop_
_geom_bond_atom_site_label_1
_geom_bond_atom_site_label_2
_geom_bond_distance
O1 C8 1.216(3)
O2 C26 1.211(2)
O3 C26 1.328(2)
O3 C27 1.473(2)
N1 C8 1.357(3)
N1 C11 1.409(3)
N1 C7 1.456(3)
N2 N3 1.424(2)
N2 C9 1.483(2)
N2 H2N 0.96(2)
N3 C26 1.369(3)
N3 C17 1.485(2)
C1 C6 1.340(4)
C1 C2 1.350(5)
C1 H1 0.97(4)
C2 C3 1.386(4)
C2 H2 1.01(4)
C3 C4 1.371(4)
C3 H3 1.01(3)
C4 C5 1.371(3)
C4 C7 1.511(3)
C5 C6 1.393(4)
C5 H5 0.98(3)
C6 H6 0.87(3)
C7 H7A 0.91(3)
C7 H7B 1.03(3)
C8 C9 1.531(3)
C9 C10 1.504(3)
C9 C16 1.527(3)
C10 C15 1.374(3)
C10 C11 1.392(3)
C11 C12 1.378(3)
C12 C13 1.380(4)
C12 H12 0.95(3)
C13 C14 1.379(4)
C13 H13 0.96(3)
C14 C15 1.385(3)
C14 H14 0.96(3)
C15 H15 0.98(2)
C16 C17 1.542(3)
C16 H16A 0.97(3)
C16 H16B 1.02(3)
C17 C18 1.531(3)
C17 H17 0.95(2)
C18 C19 1.506(3)
C18 H18A 0.98(2)
C18 H18B 0.96(2)
C19 C24 1.370(3)
C19 C20 1.441(3)
C20 C21 1.368(3)
C20 H20 0.99(3)
C21 C22 1.366(4)
C21 H21 1.04(3)
C22 C23 1.348(4)
C22 H22 1.09(3)
C23 C24 1.436(4)
C23 H23 0.93(3)
C24 C25 1.457(4)
C25 H25A 0.988(19)
C25 H25B 0.988(19)
C25 H25C 0.988(19)
C27 C29 1.510(3)
C27 C28 1.507(3)
C27 C30 1.512(3)
C28 H28A 0.968(18)
C28 H28B 0.968(18)
C28 H28C 0.968(18)
C29 H29A 1.00(2)
C29 H29B 1.00(2)
C29 H29C 1.00(2)
C30 H30A 1.005(19)
C30 H30B 1.005(19)
C30 H30C 1.005(18)

loop_
_geom_torsion_atom_site_label_1
_geom_torsion_atom_site_label_2
_geom_torsion_atom_site_label_3
_geom_torsion_atom_site_label_4
_geom_torsion
C9 N2 N3 C26 -119.44(17)
C9 N2 N3 C17 28.58(19)
C6 C1 C2 C3 0.7(5)
C1 C2 C3 C4 -0.9(6)
C2 C3 C4 C5 0.8(5)
C2 C3 C4 C7 -177.5(3)
C3 C4 C5 C6 -0.6(4)
C7 C4 C5 C6 177.7(2)
C2 C1 C6 C5 -0.5(5)
C4 C5 C6 C1 0.5(4)
C8 N1 C7 C4 99.7(3)
C11 N1 C7 C4 -77.9(3)
C3 C4 C7 N1 -35.3(4)
C5 C4 C7 N1 146.4(2)
C11 N1 C8 O1 -179.5(2)
C7 N1 C8 O1 2.7(3)
C11 N1 C8 C9 -0.1(2)
C7 N1 C8 C9 -177.97(18)
N3 N2 C9 C10 89.11(18)
N3 N2 C9 C16 -37.66(19)
N3 N2 C9 C8 -158.32(15)
O1 C8 C9 N2 60.3(3)
N1 C8 C9 N2 -119.04(17)
O1 C8 C9 C10 179.1(2)
N1 C8 C9 C10 -0.18(19)
O1 C8 C9 C16 -54.6(3)
N1 C8 C9 C16 126.10(18)
N2 C9 C10 C15 -63.5(3)
C16 C9 C10 C15 56.2(3)
C8 C9 C10 C15 -179.8(2)
N2 C9 C10 C11 116.63(17)
C16 C9 C10 C11 -123.65(18)
C8 C9 C10 C11 0.41(19)
C15 C10 C11 C12 0.7(3)
C9 C10 C11 C12 -179.42(18)
C15 C10 C11 N1 179.64(17)
C9 C10 C11 N1 -0.5(2)
C8 N1 C11 C12 179.2(2)
C7 N1 C11 C12 -3.0(3)
C8 N1 C11 C10 0.4(2)
C7 N1 C11 C10 178.23(18)
C10 C11 C12 C13 0.0(3)
N1 C11 C12 C13 -178.7(2)
C11 C12 C13 C14 -0.5(4)
C12 C13 C14 C15 0.2(4)
C11 C10 C15 C14 -1.0(3)
C9 C10 C15 C14 179.2(2)
C13 C14 C15 C10 0.5(3)
N2 C9 C16 C17 33.5(2)
C10 C9 C16 C17 -90.6(2)
C8 C9 C16 C17 150.99(18)
C26 N3 C17 C18 -97.2(2)
N2 N3 C17 C18 114.30(19)
C26 N3 C17 C16 141.05(18)
N2 N3 C17 C16 -7.4(2)
C9 C16 C17 N3 -16.2(2)
C9 C16 C17 C18 -135.50(19)
N3 C17 C18 C19 -171.55(19)
C16 C17 C18 C19 -56.7(3)
C17 C18 C19 C24 -79.2(3)
C17 C18 C19 C20 100.9(2)
C24 C19 C20 C21 0.8(3)
C18 C19 C20 C21 -179.3(2)
C19 C20 C21 C22 -0.7(3)
C20 C21 C22 C23 0.3(4)
C21 C22 C23 C24 0.1(4)
C20 C19 C24 C23 -0.5(3)
C18 C19 C24 C23 179.61(18)
C20 C19 C24 C25 177.3(2)
C18 C19 C24 C25 -2.6(3)
C22 C23 C24 C19 0.1(3)
C22 C23 C24 C25 -177.8(2)
C27 O3 C26 O2 -1.9(3)
C27 O3 C26 N3 -179.21(16)
N2 N3 C26 O2 165.11(18)
C17 N3 C26 O2 19.3(3)
N2 N3 C26 O3 -17.4(2)
C17 N3 C26 O3 -163.22(15)
C26 O3 C27 C29 -177.7(2)
C26 O3 C27 C28 64.8(2)
C26 O3 C27 C30 -59.7(3)
